data_2240374
loop_
_publ_author_name
'Mohandas, T.'
'Kumar, C. Udhaya'
'Devi, S. Aruna'
'Prakasam, B. Arul'
'Sakthivel, P.'
'Vidhyasagar, T.'

_publ_section_title
;
 Crystal structure of isobutyl
 4-(2-chlorophenyl)-5-cyano-6-{(<i>E</i>)-[(dimethylamino)methylidene]amino}-2-methyl-4<i>H</i>-pyran-3-carboxylate
;
_journal_coeditor_code HB7341
_journal_issue 2
_journal_name_full 'Acta Crystallographica Section E'
_journal_page_first o101
_journal_page_last o102
_journal_paper_doi 10.1107/S2056989015000079
_journal_volume 71
_journal_year 2015
_chemical_formula_iupac 'C21 H24 Cl N3 O3'
_chemical_formula_moiety 'C21 H24 Cl N3 O3'
_chemical_formula_sum 'C21 H24 Cl N3 O3'
_chemical_formula_weight 401.88
_chemical_name_systematic
'Isobutyl 4-(2-chlorophenyl)-5-cyano-6-{(<i>E</i>)-[(dimethylamino)methylidene]amino}-2-methyl-4<i>H</i>-pyran-3-carboxylate'
_space_group_IT_number 14
_symmetry_cell_setting monoclinic
_symmetry_space_group_name_Hall '-P 2ybc'
_symmetry_space_group_name_H-M 'P 1 21/c 1'
_atom_sites_solution_hydrogens geom
_atom_sites_solution_primary direct
_atom_sites_solution_secondary difmap
_audit_creation_method SHELXL-97
_cell_angle_alpha 90.00
_cell_angle_beta 105.016(2)
_cell_angle_gamma 90.00
_cell_formula_units_Z 4
_cell_length_a 15.6836(16)
_cell_length_b 15.2523(13)
_cell_length_c 9.3283(8)
_cell_measurement_reflns_used 3064
_cell_measurement_temperature 293(2)
_cell_measurement_theta_max 29.66
_cell_measurement_theta_min 1.34
_cell_volume 2155.2(3)
_computing_cell_refinement
;
SAINT (Bruker, 2008)
;
_computing_data_collection
;
APEX2 (Bruker, 2008)
;
_computing_data_reduction
;
SAINT (Bruker, 2008)
;
_computing_molecular_graphics
;
ORTEP-3 for Windows (Farrugia, 2012) and Mercury (Macrae <i>et al.</i>,
2008)
;
_computing_publication_material
;
SHELXL97 (Sheldrick, 2008) and  PLATON  (Spek, 2009)
;
_computing_structure_refinement
;
SHELXL97 (Sheldrick, 2008)
;
_computing_structure_solution
;
SHELXS97 (Sheldrick, 2008)
;
_diffrn_ambient_temperature 293(2)
_diffrn_measured_fraction_theta_full 0.999
_diffrn_measured_fraction_theta_max 0.906
_diffrn_measurement_device_type 'Bruker APEXII CCD'
_diffrn_measurement_method '\w & \f scans'
_diffrn_radiation_monochromator graphite
_diffrn_radiation_source 'fine-focus sealed tube'
_diffrn_radiation_type MoK\a
_diffrn_radiation_wavelength 0.71073
_diffrn_reflns_av_R_equivalents 0.0365
_diffrn_reflns_av_sigmaI/netI 0.0397
_diffrn_reflns_limit_h_max 21
_diffrn_reflns_limit_h_min -21
_diffrn_reflns_limit_k_max 20
_diffrn_reflns_limit_k_min -20
_diffrn_reflns_limit_l_max 12
_diffrn_reflns_limit_l_min -12
_diffrn_reflns_number 28118
_diffrn_reflns_theta_full 25.00
_diffrn_reflns_theta_max 29.66
_diffrn_reflns_theta_min 2.63
_exptl_absorpt_coefficient_mu 0.202
_exptl_absorpt_correction_T_max 0.989
_exptl_absorpt_correction_T_min 0.985
_exptl_absorpt_correction_type multi-scan
_exptl_absorpt_process_details
;
(SADABS; Bruker, 2008)
;
_exptl_crystal_colour colourless
_exptl_crystal_density_diffrn 1.239
_exptl_crystal_density_method 'not measured'
_exptl_crystal_description block
_exptl_crystal_F_000 848
_exptl_crystal_size_max 0.28
_exptl_crystal_size_mid 0.26
_exptl_crystal_size_min 0.25
_refine_diff_density_max 0.602
_refine_diff_density_min -0.440
_refine_ls_extinction_method none
_refine_ls_goodness_of_fit_ref 0.998
_refine_ls_hydrogen_treatment constr
_refine_ls_matrix_type full
_refine_ls_number_parameters 258
_refine_ls_number_reflns 5524
_refine_ls_number_restraints 0
_refine_ls_restrained_S_all 0.998
_refine_ls_R_factor_all 0.1253
_refine_ls_R_factor_gt 0.0605
_refine_ls_shift/su_max 0.033
_refine_ls_shift/su_mean 0.001
_refine_ls_structure_factor_coef Fsqd
_refine_ls_weighting_details 'calc w=1/[\s^2^(Fo^2^)+(0.1039P)^2^+1.1568P] where P=(Fo^2^+2Fc^2^)/3'
_refine_ls_weighting_scheme calc
_refine_ls_wR_factor_gt 0.1655
_refine_ls_wR_factor_ref 0.2173
_reflns_number_gt 3062
_reflns_number_total 5524
_reflns_threshold_expression I>2\s(I)
_cod_data_source_file hb7341sup1.cif
_cod_data_source_block I
_cod_original_sg_symbol_H-M 'P 21/c'
_cod_database_code 2240374
_cod_database_fobs_code 2240374

loop_
_symmetry_equiv_pos_as_xyz
'x, y, z'
'-x, y+1/2, -z+1/2'
'-x, -y, -z'
'x, -y-1/2, z-1/2'

loop_
_atom_site_type_symbol
_atom_site_label
_atom_site_fract_x
_atom_site_fract_y
_atom_site_fract_z
_atom_site_U_iso_or_equiv
_atom_site_adp_type
_atom_site_calc_flag
_atom_site_refinement_flags
_atom_site_occupancy
_atom_site_symmetry_multiplicity
C C1 0.3162(2) 0.1810(2) -0.0790(4) 0.0762(10) Uani d . 1 1
H H1A 0.3371 0.2362 -0.0339 0.114 Uiso calc R 1 1
H H1B 0.2546 0.1748 -0.0843 0.114 Uiso calc R 1 1
H H1C 0.3247 0.1788 -0.1772 0.114 Uiso calc R 1 1
C C2 0.3449(2) 0.0213(2) -0.0425(4) 0.0722(10) Uani d . 1 1
H H2A 0.3928 -0.0015 -0.0779 0.108 Uiso calc R 1 1
H H2B 0.2918 0.0208 -0.1216 0.108 Uiso calc R 1 1
H H2C 0.3370 -0.0145 0.0378 0.108 Uiso calc R 1 1
C C3 0.42724(17) 0.12629(16) 0.1321(3) 0.0441(6) Uani d . 1 1
H H3 0.4394 0.1840 0.1629 0.053 Uiso calc R 1 1
C C4 0.53764(16) 0.08439(15) 0.3322(3) 0.0380(5) Uani d . 1 1
C C5 0.58829(15) 0.02517(15) 0.4233(3) 0.0381(5) Uani d . 1 1
C C6 0.57139(17) -0.06580(16) 0.3917(3) 0.0439(6) Uani d . 1 1
C C7 0.66429(15) 0.04929(15) 0.5534(3) 0.0378(5) Uani d . 1 1
H H7 0.6549 0.0220 0.6432 0.045 Uiso calc R 1 1
C C8 0.66744(16) 0.14771(16) 0.5739(3) 0.0406(6) Uani d . 1 1
C C9 0.61304(16) 0.20215(16) 0.4809(3) 0.0421(6) Uani d . 1 1
C C10 0.6059(2) 0.29947(17) 0.4866(4) 0.0579(8) Uani d . 1 1
H H10A 0.6089 0.3174 0.5864 0.087 Uiso calc R 1 1
H H10B 0.5506 0.3179 0.4222 0.087 Uiso calc R 1 1
H H10C 0.6535 0.3258 0.4548 0.087 Uiso calc R 1 1
C C11 0.73241(19) 0.18383(19) 0.7044(3) 0.0515(7) Uani d . 1 1
C C12 0.8380(2) 0.1463(3) 0.9286(3) 0.0742(10) Uani d . 1 1
H H12A 0.8175 0.1997 0.9652 0.089 Uiso calc R 1 1
H H12B 0.8411 0.1013 1.0032 0.089 Uiso calc R 1 1
C C13 0.9252(3) 0.1612(4) 0.9120(5) 0.1227(19) Uani d . 1 1
H H13 0.9204 0.2177 0.8606 0.147 Uiso calc R 1 1
C C14 0.9880(3) 0.1800(5) 1.0641(6) 0.164(3) Uani d . 1 1
H H14A 0.9900 0.1300 1.1275 0.246 Uiso calc R 1 1
H H14B 0.9674 0.2301 1.1074 0.246 Uiso calc R 1 1
H H14C 1.0461 0.1915 1.0527 0.246 Uiso calc R 1 1
C C15 0.9634(3) 0.1055(4) 0.8250(6) 0.134(2) Uani d . 1 1
H H15A 0.9610 0.0459 0.8571 0.202 Uiso calc R 1 1
H H15B 1.0238 0.1221 0.8361 0.202 Uiso calc R 1 1
H H15C 0.9314 0.1105 0.7226 0.202 Uiso calc R 1 1
C C16 0.74957(16) 0.01276(16) 0.5256(3) 0.0393(5) Uani d . 1 1
C C17 0.78475(18) 0.0516(2) 0.4190(3) 0.0512(7) Uani d . 1 1
H H17 0.7585 0.1019 0.3706 0.061 Uiso calc R 1 1
C C18 0.8583(2) 0.0169(3) 0.3838(4) 0.0713(9) Uani d . 1 1
H H18 0.8814 0.0440 0.3129 0.086 Uiso calc R 1 1
C C19 0.8970(2) -0.0578(3) 0.4536(4) 0.0779(11) Uani d . 1 1
H H19 0.9457 -0.0817 0.4284 0.094 Uiso calc R 1 1
C C20 0.8647(2) -0.0972(2) 0.5595(4) 0.0667(9) Uani d . 1 1
H H20 0.8911 -0.1477 0.6068 0.080 Uiso calc R 1 1
C C21 0.79209(18) -0.06106(17) 0.5962(3) 0.0473(6) Uani d . 1 1
N N1 0.36500(16) 0.11034(14) 0.0093(3) 0.0509(6) Uani d . 1 1
N N2 0.47213(14) 0.06290(13) 0.2112(2) 0.0424(5) Uani d . 1 1
N N3 0.56164(18) -0.13952(16) 0.3724(3) 0.0672(7) Uani d . 1 1
O O1 0.55106(12) 0.17257(11) 0.3586(2) 0.0477(5) Uani d . 1 1
O O2 0.74819(18) 0.26007(15) 0.7309(3) 0.0899(9) Uani d . 1 1
O O3 0.77370(14) 0.11992(14) 0.7944(2) 0.0611(6) Uani d . 1 1
Cl Cl 0.75622(6) -0.11215(5) 0.73714(9) 0.0711(3) Uani d . 1 1

loop_
_atom_site_aniso_label
_atom_site_aniso_U_11
_atom_site_aniso_U_22
_atom_site_aniso_U_33
_atom_site_aniso_U_12
_atom_site_aniso_U_13
_atom_site_aniso_U_23
C1 0.081(2) 0.0587(19) 0.072(2) 0.0163(17) -0.0101(18) 0.0144(16)
C2 0.082(2) 0.0533(18) 0.065(2) -0.0039(16) -0.0092(17) -0.0108(15)
C3 0.0434(14) 0.0369(12) 0.0510(15) -0.0010(11) 0.0101(12) 0.0006(11)
C4 0.0383(12) 0.0324(11) 0.0448(13) -0.0027(10) 0.0137(11) -0.0002(10)
C5 0.0380(12) 0.0329(12) 0.0443(13) -0.0017(10) 0.0122(10) -0.0007(10)
C6 0.0420(13) 0.0377(13) 0.0485(14) 0.0014(11) 0.0054(11) 0.0003(11)
C7 0.0397(13) 0.0356(12) 0.0376(12) -0.0014(10) 0.0091(10) 0.0011(10)
C8 0.0416(13) 0.0394(13) 0.0425(13) -0.0029(10) 0.0143(11) -0.0086(11)
C9 0.0432(13) 0.0375(12) 0.0475(14) -0.0029(10) 0.0155(11) -0.0062(11)
C10 0.0623(18) 0.0346(13) 0.077(2) 0.0009(12) 0.0180(16) -0.0100(13)
C11 0.0519(16) 0.0524(16) 0.0514(15) -0.0016(13) 0.0155(13) -0.0158(13)
C12 0.067(2) 0.103(3) 0.0459(17) -0.0102(19) 0.0028(15) -0.0148(18)
C13 0.073(3) 0.203(6) 0.083(3) -0.002(3) 0.003(2) -0.047(3)
C14 0.078(3) 0.288(9) 0.105(4) -0.023(4) -0.012(3) -0.078(5)
C15 0.090(3) 0.197(6) 0.117(4) 0.002(4) 0.027(3) -0.057(4)
C16 0.0407(13) 0.0389(12) 0.0366(12) -0.0036(10) 0.0067(10) -0.0060(10)
C17 0.0481(15) 0.0588(17) 0.0477(15) -0.0009(13) 0.0142(12) 0.0013(13)
C18 0.0573(19) 0.102(3) 0.0607(19) -0.0026(19) 0.0263(16) -0.0055(19)
C19 0.0530(19) 0.107(3) 0.076(2) 0.0185(19) 0.0200(17) -0.019(2)
C20 0.0556(18) 0.068(2) 0.070(2) 0.0194(15) 0.0043(16) -0.0088(17)
C21 0.0467(14) 0.0450(14) 0.0462(14) 0.0031(11) 0.0049(11) -0.0036(11)
N1 0.0532(13) 0.0436(12) 0.0497(13) 0.0018(10) 0.0022(11) 0.0034(10)
N2 0.0418(11) 0.0361(11) 0.0463(12) -0.0006(9) 0.0059(9) 0.0008(9)
N3 0.0719(17) 0.0366(13) 0.0837(19) -0.0026(12) 0.0030(14) -0.0057(12)
O1 0.0537(11) 0.0324(9) 0.0525(10) -0.0020(8) 0.0056(8) 0.0006(8)
O2 0.0990(19) 0.0523(13) 0.0964(18) -0.0006(12) -0.0142(15) -0.0325(12)
O3 0.0618(12) 0.0690(14) 0.0450(11) -0.0063(10) 0.0002(9) -0.0074(10)
Cl 0.0811(6) 0.0592(5) 0.0707(5) 0.0063(4) 0.0155(4) 0.0217(4)

loop_
_atom_type_symbol
_atom_type_description
_atom_type_scat_dispersion_real
_atom_type_scat_dispersion_imag
_atom_type_scat_source
C C 0.0033 0.0016 'International Tables Vol C Tables 4.2.6.8 and 6.1.1.4'
H H 0.0000 0.0000 'International Tables Vol C Tables 4.2.6.8 and 6.1.1.4'
N N 0.0061 0.0033 'International Tables Vol C Tables 4.2.6.8 and 6.1.1.4'
O O 0.0106 0.0060 'International Tables Vol C Tables 4.2.6.8 and 6.1.1.4'
Cl Cl 0.1484 0.1585 'International Tables Vol C Tables 4.2.6.8 and 6.1.1.4'

loop_
_geom_angle_atom_site_label_1
_geom_angle_atom_site_label_2
_geom_angle_atom_site_label_3
_geom_angle
N1 C1 H1A 109.5
N1 C1 H1B 109.5
H1A C1 H1B 109.5
N1 C1 H1C 109.5
H1A C1 H1C 109.5
H1B C1 H1C 109.5
N1 C2 H2A 109.5
N1 C2 H2B 109.5
H2A C2 H2B 109.5
N1 C2 H2C 109.5
H2A C2 H2C 109.5
H2B C2 H2C 109.5
N2 C3 N1 121.5(2)
N2 C3 H3 119.2
N1 C3 H3 119.2
C5 C4 N2 124.0(2)
C5 C4 O1 120.3(2)
N2 C4 O1 115.7(2)
C4 C5 C6 118.2(2)
C4 C5 C7 123.8(2)
C6 C5 C7 117.9(2)
N3 C6 C5 176.4(3)
C5 C7 C8 109.67(19)
C5 C7 C16 108.51(19)
C8 C7 C16 112.41(19)
C5 C7 H7 108.7
C8 C7 H7 108.7
C16 C7 H7 108.7
C9 C8 C11 119.4(2)
C9 C8 C7 122.7(2)
C11 C8 C7 117.9(2)
C8 C9 O1 122.2(2)
C8 C9 C10 129.5(2)
O1 C9 C10 108.3(2)
C9 C10 H10A 109.5
C9 C10 H10B 109.5
H10A C10 H10B 109.5
C9 C10 H10C 109.5
H10A C10 H10C 109.5
H10B C10 H10C 109.5
O2 C11 O3 122.4(3)
O2 C11 C8 126.3(3)
O3 C11 C8 111.3(2)
C13 C12 O3 114.9(3)
C13 C12 H12A 108.5
O3 C12 H12A 108.5
C13 C12 H12B 108.5
O3 C12 H12B 108.5
H12A C12 H12B 107.5
C15 C13 C12 121.7(5)
C15 C13 C14 112.2(5)
C12 C13 C14 109.4(4)
C15 C13 H13 103.8
C12 C13 H13 103.8
C14 C13 H13 103.8
C13 C14 H14A 109.5
C13 C14 H14B 109.5
H14A C14 H14B 109.5
C13 C14 H14C 109.5
H14A C14 H14C 109.5
H14B C14 H14C 109.5
C13 C15 H15A 109.5
C13 C15 H15B 109.5
H15A C15 H15B 109.5
C13 C15 H15C 109.5
H15A C15 H15C 109.5
H15B C15 H15C 109.5
C21 C16 C17 117.1(2)
C21 C16 C7 123.3(2)
C17 C16 C7 119.5(2)
C18 C17 C16 121.1(3)
C18 C17 H17 119.5
C16 C17 H17 119.5
C19 C18 C17 119.9(3)
C19 C18 H18 120.1
C17 C18 H18 120.1
C20 C19 C18 120.5(3)
C20 C19 H19 119.7
C18 C19 H19 119.7
C19 C20 C21 119.2(3)
C19 C20 H20 120.4
C21 C20 H20 120.4
C20 C21 C16 122.1(3)
C20 C21 Cl 117.1(2)
C16 C21 Cl 120.8(2)
C3 N1 C1 121.2(2)
C3 N1 C2 120.6(2)
C1 N1 C2 118.1(2)
C3 N2 C4 118.2(2)
C9 O1 C4 120.97(19)
C11 O3 C12 117.1(3)

loop_
_geom_bond_atom_site_label_1
_geom_bond_atom_site_label_2
_geom_bond_distance
C1 N1 1.448(4)
C1 H1A 0.9600
C1 H1B 0.9600
C1 H1C 0.9600
C2 N1 1.449(4)
C2 H2A 0.9600
C2 H2B 0.9600
C2 H2C 0.9600
C3 N2 1.306(3)
C3 N1 1.321(3)
C3 H3 0.9300
C4 C5 1.349(3)
C4 N2 1.355(3)
C4 O1 1.374(3)
C5 C6 1.429(3)
C5 C7 1.510(3)
C6 N3 1.143(3)
C7 C8 1.513(3)
C7 C16 1.532(3)
C7 H7 0.9800
C8 C9 1.337(4)
C8 C11 1.476(4)
C9 O1 1.370(3)
C9 C10 1.491(4)
C10 H10A 0.9600
C10 H10B 0.9600
C10 H10C 0.9600
C11 O2 1.201(3)
C11 O3 1.339(4)
C12 C13 1.433(6)
C12 O3 1.447(3)
C12 H12A 0.9700
C12 H12B 0.9700
C13 C15 1.411(7)
C13 C14 1.531(6)
C13 H13 0.9800
C14 H14A 0.9600
C14 H14B 0.9600
C14 H14C 0.9600
C15 H15A 0.9600
C15 H15B 0.9600
C15 H15C 0.9600
C16 C21 1.385(4)
C16 C17 1.389(4)
C17 C18 1.385(4)
C17 H17 0.9300
C18 C19 1.373(5)
C18 H18 0.9300
C19 C20 1.361(5)
C19 H19 0.9300
C20 C21 1.385(4)
C20 H20 0.9300
C21 Cl 1.742(3)

loop_
_geom_hbond_atom_site_label_D
_geom_hbond_atom_site_label_H
_geom_hbond_atom_site_label_A
_geom_hbond_site_symmetry_A
_geom_hbond_distance_DH
_geom_hbond_distance_HA
_geom_hbond_distance_DA
_geom_hbond_angle_DHA
C17 H17 O2 4_565 0.93 2.46 3.3368 157

loop_
_geom_torsion_atom_site_label_1
_geom_torsion_atom_site_label_2
_geom_torsion_atom_site_label_3
_geom_torsion_atom_site_label_4
_geom_torsion
N2 C4 C5 C6 -0.7(4)
O1 C4 C5 C6 179.6(2)
N2 C4 C5 C7 176.7(2)
O1 C4 C5 C7 -3.0(4)
C4 C5 C6 N3 175(5)
C7 C5 C6 N3 -3(5)
C4 C5 C7 C8 6.1(3)
C6 C5 C7 C8 -176.4(2)
C4 C5 C7 C16 -117.0(3)
C6 C5 C7 C16 60.5(3)
C5 C7 C8 C9 -4.2(3)
C16 C7 C8 C9 116.6(3)
C5 C7 C8 C11 174.5(2)
C16 C7 C8 C11 -64.7(3)
C11 C8 C9 O1 -179.6(2)
C7 C8 C9 O1 -0.9(4)
C11 C8 C9 C10 -0.3(4)
C7 C8 C9 C10 178.4(3)
C9 C8 C11 O2 -7.4(5)
C7 C8 C11 O2 173.9(3)
C9 C8 C11 O3 172.5(2)
C7 C8 C11 O3 -6.3(3)
O3 C12 C13 C15 -41.0(7)
O3 C12 C13 C14 -174.6(5)
C5 C7 C16 C21 -104.0(3)
C8 C7 C16 C21 134.5(2)
C5 C7 C16 C17 72.4(3)
C8 C7 C16 C17 -49.1(3)
C21 C16 C17 C18 1.0(4)
C7 C16 C17 C18 -175.6(3)
C16 C17 C18 C19 0.7(5)
C17 C18 C19 C20 -1.2(5)
C18 C19 C20 C21 0.0(5)
C19 C20 C21 C16 1.8(5)
C19 C20 C21 Cl -177.8(3)
C17 C16 C21 C20 -2.3(4)
C7 C16 C21 C20 174.2(2)
C17 C16 C21 Cl 177.3(2)
C7 C16 C21 Cl -6.3(3)
N2 C3 N1 C1 -179.2(3)
N2 C3 N1 C2 -0.5(4)
N1 C3 N2 C4 177.1(2)
C5 C4 N2 C3 179.5(2)
O1 C4 N2 C3 -0.8(3)
C8 C9 O1 C4 5.0(4)
C10 C9 O1 C4 -174.5(2)
C5 C4 O1 C9 -3.0(3)
N2 C4 O1 C9 177.3(2)
O2 C11 O3 C12 1.1(4)
C8 C11 O3 C12 -178.7(2)
C13 C12 O3 C11 -86.1(5)
